data_4316951
loop_
_publ_author_name
'Paraskevi O. Lagaditis'
'Alan J. Lough'
'Robert H. Morris'

_publ_section_title
;
 Iron Complexes for the Catalytic Transfer Hydrogenation of Acetophenone:
 Steric and Electronic Effects Imposed by Alkyl Substituents at Phosphorus
;
_journal_name_full 'Inorganic Chemistry'
_journal_page_first 10057
_journal_page_last 10066
_journal_paper_doi 10.1021/ic101366z
_journal_volume 49
_journal_year 2010
_chemical_formula_moiety 'C22 H44 Fe N4 P2, 2(C24 H20 B)'
_chemical_formula_sum 'C70 H84 B2 Fe N4 P2'
_chemical_formula_weight 1120.82
_chemical_name_systematic
; 
 ? 
;
_space_group_IT_number 14
_symmetry_cell_setting monoclinic
_symmetry_space_group_name_Hall '-P 2yn'
_symmetry_space_group_name_H-M 'P 1 21/n 1'
_atom_sites_solution_hydrogens geom
_atom_sites_solution_primary direct
_atom_sites_solution_secondary difmap
_audit_creation_method SHELXL-97
_cell_angle_alpha 90.00
_cell_angle_beta 91.0020(13)
_cell_angle_gamma 90.00
_cell_formula_units_Z 4
_cell_length_a 13.0271(2)
_cell_length_b 26.9138(7)
_cell_length_c 17.7660(4)
_cell_measurement_reflns_used 40634
_cell_measurement_temperature 150(1)
_cell_measurement_theta_max 25.0
_cell_measurement_theta_min 2.8
_cell_volume 6228.0(2)
_computing_cell_refinement 'Denzo-SMN (Otwinowski & Minor, 1997)'
_computing_data_collection 'Collect (Nonius B.V., 1997-2002)'
_computing_data_reduction Denzo-SMN
_computing_molecular_graphics 'PLATON (Spek, 2003)'
_computing_publication_material 'SHELXTL V6.1'
_computing_structure_refinement 'SHELXTL V6.1 (Sheldrick, 2008)'
_computing_structure_solution 'SIR-92 (Altomare et al., 1994)'
_diffrn_ambient_temperature 150(1)
_diffrn_detector_area_resol_mean 9
_diffrn_measured_fraction_theta_full 0.998
_diffrn_measured_fraction_theta_max 0.998
_diffrn_measurement_device_type 'Nonius KappaCCD'
_diffrn_measurement_method '\f scans and \w scans with \k offsets'
_diffrn_radiation_monochromator graphite
_diffrn_radiation_source 'fine-focus sealed tube'
_diffrn_radiation_type MoK\a
_diffrn_radiation_wavelength 0.71073
_diffrn_reflns_av_R_equivalents 0.0755
_diffrn_reflns_av_sigmaI/netI 0.0864
_diffrn_reflns_limit_h_max 15
_diffrn_reflns_limit_h_min -15
_diffrn_reflns_limit_k_max 32
_diffrn_reflns_limit_k_min -31
_diffrn_reflns_limit_l_max 21
_diffrn_reflns_limit_l_min -18
_diffrn_reflns_number 40634
_diffrn_reflns_theta_full 25.00
_diffrn_reflns_theta_max 25.00
_diffrn_reflns_theta_min 2.75
_diffrn_standards_number 0
_exptl_absorpt_coefficient_mu 0.338
_exptl_absorpt_correction_T_max 0.976
_exptl_absorpt_correction_T_min 0.804
_exptl_absorpt_correction_type multi-scan
_exptl_absorpt_process_details
;
multi-scan from symmetry-related measurements 
 Sortav (Blessing 1995)
;
_exptl_crystal_colour 'pale orange'
_exptl_crystal_density_diffrn 1.195
_exptl_crystal_density_method 'not measured'
_exptl_crystal_description block
_exptl_crystal_F_000 2392
_exptl_crystal_size_max 0.15
_exptl_crystal_size_mid 0.15
_exptl_crystal_size_min 0.10
_refine_diff_density_max 1.564
_refine_diff_density_min -0.637
_refine_diff_density_rms 0.072
_refine_ls_extinction_method none
_refine_ls_goodness_of_fit_ref 1.044
_refine_ls_hydrogen_treatment constr
_refine_ls_matrix_type full
_refine_ls_number_parameters 726
_refine_ls_number_reflns 10946
_refine_ls_number_restraints 6
_refine_ls_restrained_S_all 1.045
_refine_ls_R_factor_all 0.1558
_refine_ls_R_factor_gt 0.0828
_refine_ls_shift/su_max 0.001
_refine_ls_shift/su_mean 0.000
_refine_ls_structure_factor_coef Fsqd
_refine_ls_weighting_details 'calc w=1/[\s^2^(Fo^2^)+(0.1171P)^2^+8.3626P] where P=(Fo^2^+2Fc^2^)/3'
_refine_ls_weighting_scheme calc
_refine_ls_wR_factor_gt 0.2066
_refine_ls_wR_factor_ref 0.2573
_reflns_number_gt 5946
_reflns_number_total 10946
_reflns_threshold_expression I>2\s(I)
_cod_data_source_file ic101366z_si_001_1.cif
_cod_data_source_block 7
_cod_depositor_comments
;
The following automatic conversions were performed:

'_symmetry_cell_setting' value 'Monoclinic' changed to 'monoclinic'
according to the built-in table from CIF Core dictionary named
'cif_core.dic' version 2.4.1 from 2010-06-29.

Automatic conversion script
Id: cif_fix_values 1646 2011-03-28 12:23:43Z adriana 
;
_cod_original_sg_symbol_H-M 'P 21/n'
_cod_database_code 4316951

loop_
_symmetry_equiv_pos_as_xyz
'x, y, z'
'-x+1/2, y+1/2, -z+1/2'
'-x, -y, -z'
'x-1/2, -y-1/2, z-1/2'

loop_
_atom_site_label
_atom_site_type_symbol
_atom_site_fract_x
_atom_site_fract_y
_atom_site_fract_z
_atom_site_U_iso_or_equiv
_atom_site_adp_type
_atom_site_occupancy
_atom_site_symmetry_multiplicity
_atom_site_calc_flag
_atom_site_refinement_flags
_atom_site_disorder_assembly
_atom_site_disorder_group
Fe1 Fe 0.78170(5) 0.86787(3) 0.27070(4) 0.0509(3) Uani 1 1 d . . .
P1 P 0.62147(10) 0.90131(7) 0.25748(8) 0.0594(5) Uani 1 1 d . A .
P2 P 0.88465(10) 0.88860(5) 0.17343(8) 0.0493(4) Uani 1 1 d . A .
N1 N 0.7246(3) 0.8408(2) 0.3636(3) 0.0685(14) Uani 1 1 d . A .
N2 N 0.9045(3) 0.83161(17) 0.3049(3) 0.0560(12) Uani 1 1 d . A .
N3 N 0.7301(3) 0.8088(2) 0.2239(2) 0.0566(12) Uani 1 1 d . A .
C1 C 0.8847(4) 0.7963(2) 0.3662(3) 0.0675(17) Uani 1 1 d . . .
H1A H 0.9484 0.7901 0.3959 0.081 Uiso 1 1 calc R A .
H1B H 0.8597 0.7643 0.3455 0.081 Uiso 1 1 calc R . .
C2 C 0.8042(4) 0.8196(3) 0.4150(3) 0.077(2) Uani 1 1 d . A .
H2A H 0.7737 0.7943 0.4483 0.092 Uiso 1 1 calc R . .
H2B H 0.8351 0.8461 0.4468 0.092 Uiso 1 1 calc R . .
C3 C 0.6294(5) 0.8372(3) 0.3778(4) 0.091(2) Uani 1 1 d . . .
H3A H 0.6072 0.8205 0.4217 0.110 Uiso 1 1 calc R A .
C4 C 0.5528(4) 0.8599(3) 0.3237(4) 0.093(2) Uani 1 1 d . A .
H4A H 0.5013 0.8793 0.3517 0.112 Uiso 1 1 calc R . .
H4B H 0.5164 0.8334 0.2952 0.112 Uiso 1 1 calc R . .
C5 C 0.9944(4) 0.8409(2) 0.2826(3) 0.0568(15) Uani 1 1 d . . .
H5A H 1.0518 0.8242 0.3044 0.068 Uiso 1 1 calc R A .
C6 C 1.0098(4) 0.8786(2) 0.2217(3) 0.0552(15) Uani 1 1 d . A .
H6A H 1.0609 0.8663 0.1855 0.066 Uiso 1 1 calc R . .
H6B H 1.0354 0.9101 0.2436 0.066 Uiso 1 1 calc R . .
C7 C 0.7003(5) 0.7711(3) 0.2033(4) 0.0701(18) Uani 1 1 d . . .
C8 C 0.6639(6) 0.7228(3) 0.1747(4) 0.113(3) Uani 1 1 d . A .
H8A H 0.6776 0.7204 0.1207 0.169 Uiso 1 1 calc R . .
H8B H 0.5899 0.7198 0.1827 0.169 Uiso 1 1 calc R . .
H8C H 0.7000 0.6960 0.2015 0.169 Uiso 1 1 calc R . .
N4 N 0.8457(10) 0.9223(6) 0.3223(8) 0.042(3) Uani 0.645(4) 1 d P A 1
C9 C 0.8887(7) 0.9504(4) 0.3621(6) 0.043(2) Uani 0.645(4) 1 d P A 1
C10 C 0.9463(6) 0.9835(3) 0.4117(4) 0.048(2) Uani 0.645(4) 1 d P A 1
H10A H 0.9610 0.9667 0.4596 0.073 Uiso 0.645(4) 1 calc PR A 1
H10B H 0.9058 1.0135 0.4209 0.073 Uiso 0.645(4) 1 calc PR A 1
H10C H 1.0110 0.9927 0.3880 0.073 Uiso 0.645(4) 1 calc PR A 1
N4A N 0.8166(15) 0.9191(10) 0.3436(14) 0.032(5) Uani 0.355(4) 1 d P A 2
C9A C 0.8378(16) 0.9441(7) 0.3911(9) 0.042(4) Uani 0.355(4) 1 d P A 2
C10A C 0.8584(11) 0.9790(5) 0.4520(7) 0.049(4) Uani 0.355(4) 1 d P A 2
H10D H 0.8985 1.0070 0.4330 0.074 Uiso 0.355(4) 1 calc PR A 2
H10E H 0.8972 0.9623 0.4923 0.074 Uiso 0.355(4) 1 calc PR A 2
H10F H 0.7933 0.9913 0.4716 0.074 Uiso 0.355(4) 1 calc PR A 2
C11 C 0.5400(6) 0.8994(4) 0.1707(4) 0.109(2) Uani 1 1 d U . .
H11A H 0.4722 0.9129 0.1867 0.130 Uiso 1 1 calc R A .
C12 C 0.5169(6) 0.8489(4) 0.1450(5) 0.121(3) Uani 1 1 d U A .
H12A H 0.4738 0.8503 0.0993 0.181 Uiso 1 1 calc R . .
H12B H 0.4805 0.8310 0.1844 0.181 Uiso 1 1 calc R . .
H12C H 0.5811 0.8316 0.1340 0.181 Uiso 1 1 calc R . .
C13 C 0.5770(6) 0.9363(4) 0.1115(4) 0.108(3) Uani 1 1 d . A .
H13A H 0.5317 0.9346 0.0670 0.162 Uiso 1 1 calc R . .
H13B H 0.6472 0.9278 0.0973 0.162 Uiso 1 1 calc R . .
H13C H 0.5759 0.9700 0.1324 0.162 Uiso 1 1 calc R . .
C14 C 0.5885(4) 0.9603(3) 0.2996(4) 0.0717(19) Uani 1 1 d . A 1
H14A H 0.6067 0.9580 0.3544 0.086 Uiso 0.645(4) 1 calc PR A 1
C15 C 0.4787(7) 0.9823(5) 0.2935(6) 0.110(5) Uani 0.645(4) 1 d P A 1
H15A H 0.4772 1.0147 0.3187 0.165 Uiso 0.645(4) 1 calc PR A 1
H15B H 0.4302 0.9598 0.3176 0.165 Uiso 0.645(4) 1 calc PR A 1
H15C H 0.4592 0.9864 0.2403 0.165 Uiso 0.645(4) 1 calc PR A 1
C16 C 0.6438(7) 1.0012(3) 0.2699(5) 0.108(3) Uani 1 1 d . A 1
H16A H 0.6219 1.0319 0.2946 0.162 Uiso 0.645(4) 1 calc PR A 1
H16B H 0.6302 1.0037 0.2156 0.162 Uiso 0.645(4) 1 calc PR A 1
H16C H 0.7175 0.9962 0.2791 0.162 Uiso 0.645(4) 1 calc PR A 1
H14B H 0.5132 0.9663 0.2926 0.086 Uiso 0.355(4) 1 calc PR A 2
C15A C 0.6148(13) 0.9630(10) 0.3783(10) 0.110(5) Uani 0.355(4) 1 d P A 2
H15D H 0.5962 0.9958 0.3978 0.165 Uiso 0.355(4) 1 calc PR A 2
H15E H 0.6888 0.9578 0.3853 0.165 Uiso 0.355(4) 1 calc PR A 2
H15F H 0.5773 0.9373 0.4056 0.165 Uiso 0.355(4) 1 calc PR A 2
H16D H 0.6233 1.0318 0.2955 0.162 Uiso 0.355(4) 1 calc PR A 2
H16E H 0.6287 1.0043 0.2159 0.162 Uiso 0.355(4) 1 calc PR A 2
H16F H 0.7176 0.9958 0.2778 0.162 Uiso 0.355(4) 1 calc PR A 2
C17 C 0.8975(4) 0.8479(2) 0.0903(3) 0.0617(16) Uani 1 1 d . . .
H17A H 0.9532 0.8626 0.0593 0.074 Uiso 1 1 calc R A .
C18 C 0.9305(5) 0.7949(2) 0.1088(4) 0.081(2) Uani 1 1 d . A .
H18A H 0.9362 0.7758 0.0621 0.122 Uiso 1 1 calc R . .
H18B H 0.8794 0.7794 0.1411 0.122 Uiso 1 1 calc R . .
H18C H 0.9973 0.7954 0.1352 0.122 Uiso 1 1 calc R . .
C19 C 0.7992(4) 0.8486(3) 0.0405(3) 0.0740(19) Uani 1 1 d . A .
H19A H 0.8085 0.8268 -0.0031 0.111 Uiso 1 1 calc R . .
H19B H 0.7856 0.8825 0.0231 0.111 Uiso 1 1 calc R . .
H19C H 0.7410 0.8367 0.0698 0.111 Uiso 1 1 calc R . .
C20 C 0.8931(4) 0.9517(2) 0.1328(3) 0.0620(16) Uani 1 1 d . . .
H20A H 0.8272 0.9576 0.1045 0.074 Uiso 1 1 calc R A .
C21 C 0.9771(9) 0.9591(3) 0.0783(4) 0.153(5) Uani 1 1 d . A .
H21A H 0.9752 0.9933 0.0594 0.230 Uiso 1 1 calc R . .
H21B H 0.9681 0.9359 0.0361 0.230 Uiso 1 1 calc R . .
H21C H 1.0435 0.9528 0.1034 0.230 Uiso 1 1 calc R . .
C22 C 0.9017(6) 0.9919(2) 0.1913(4) 0.090(2) Uani 1 1 d . A .
H22A H 0.9051 1.0244 0.1663 0.135 Uiso 1 1 calc R . .
H22B H 0.9640 0.9868 0.2220 0.135 Uiso 1 1 calc R . .
H22C H 0.8415 0.9909 0.2235 0.135 Uiso 1 1 calc R . .
C31 C 0.8486(5) 0.6391(3) 0.3918(4) 0.088(2) Uani 1 1 d . . .
C32 C 0.9488(7) 0.6203(4) 0.4070(4) 0.120(3) Uani 1 1 d . . .
H32A H 0.9647 0.6097 0.4569 0.144 Uiso 1 1 calc R . .
C33 C 1.0244(7) 0.6165(4) 0.3542(5) 0.130(4) Uani 1 1 d . . .
H33A H 1.0898 0.6034 0.3678 0.157 Uiso 1 1 calc R . .
C34 C 1.0045(7) 0.6317(4) 0.2810(5) 0.121(3) Uani 1 1 d . . .
H34A H 1.0558 0.6293 0.2439 0.145 Uiso 1 1 calc R . .
C35 C 0.9114(7) 0.6501(3) 0.2637(4) 0.105(3) Uani 1 1 d . . .
H35A H 0.8971 0.6606 0.2135 0.125 Uiso 1 1 calc R . .
C36 C 0.8348(5) 0.6541(3) 0.3174(4) 0.087(2) Uani 1 1 d . . .
H36A H 0.7704 0.6677 0.3024 0.105 Uiso 1 1 calc R . .
C41 C 0.7659(6) 0.5984(3) 0.5134(4) 0.087(2) Uani 1 1 d . . .
C42 C 0.7813(6) 0.5506(3) 0.4855(4) 0.100(3) Uani 1 1 d . . .
H42A H 0.7897 0.5465 0.4328 0.120 Uiso 1 1 calc R . .
C43 C 0.7851(7) 0.5086(3) 0.5315(4) 0.113(3) Uani 1 1 d . . .
H43A H 0.7951 0.4766 0.5102 0.136 Uiso 1 1 calc R . .
C44 C 0.7742(8) 0.5139(3) 0.6075(4) 0.124(4) Uani 1 1 d . . .
H44A H 0.7779 0.4856 0.6395 0.149 Uiso 1 1 calc R . .
C45 C 0.7580(8) 0.5598(3) 0.6372(4) 0.131(4) Uani 1 1 d . . .
H45A H 0.7493 0.5632 0.6899 0.157 Uiso 1 1 calc R . .
C46 C 0.7540(7) 0.6023(3) 0.5912(4) 0.108(3) Uani 1 1 d . . .
H46A H 0.7431 0.6339 0.6133 0.129 Uiso 1 1 calc R . .
C51 C 0.7913(5) 0.6959(3) 0.5077(4) 0.0744(19) Uani 1 1 d . . .
C52 C 0.8896(5) 0.7180(3) 0.5140(4) 0.091(2) Uani 1 1 d . . .
H52A H 0.9429 0.7053 0.4837 0.110 Uiso 1 1 calc R . .
C53 C 0.9118(5) 0.7567(3) 0.5611(4) 0.091(2) Uani 1 1 d . . .
H53A H 0.9792 0.7701 0.5623 0.109 Uiso 1 1 calc R . .
C54 C 0.8379(5) 0.7766(3) 0.6071(4) 0.077(2) Uani 1 1 d . . .
H54 H 0.8540 0.8028 0.6412 0.093 Uiso 1 1 calc R . .
C55 C 0.7388(4) 0.7570(3) 0.6018(4) 0.0690(18) Uani 1 1 d . . .
H55A H 0.6858 0.7704 0.6317 0.083 Uiso 1 1 calc R . .
C56 C 0.7177(4) 0.7182(3) 0.5533(4) 0.0668(18) Uani 1 1 d . . .
H56A H 0.6494 0.7059 0.5506 0.080 Uiso 1 1 calc R . .
C61 C 0.6477(5) 0.6535(3) 0.4186(3) 0.0707(18) Uani 1 1 d . . .
C62 C 0.6139(5) 0.6985(3) 0.3887(4) 0.098(3) Uani 1 1 d . . .
H62A H 0.6598 0.7259 0.3901 0.118 Uiso 1 1 calc R . .
C63 C 0.5167(5) 0.7057(3) 0.3569(4) 0.094(2) Uani 1 1 d . . .
H63A H 0.4978 0.7375 0.3382 0.113 Uiso 1 1 calc R . .
C64 C 0.4484(5) 0.6672(3) 0.3525(3) 0.0693(18) Uani 1 1 d . . .
H64A H 0.3815 0.6717 0.3314 0.083 Uiso 1 1 calc R . .
C65 C 0.4803(5) 0.6218(2) 0.3798(3) 0.0630(16) Uani 1 1 d . . .
H65A H 0.4354 0.5941 0.3760 0.076 Uiso 1 1 calc R . .
C66 C 0.5766(5) 0.6158(2) 0.4128(3) 0.0633(16) Uani 1 1 d . . .
H66A H 0.5945 0.5841 0.4324 0.076 Uiso 1 1 calc R . .
B1 B 0.7629(6) 0.6466(3) 0.4579(4) 0.078(2) Uani 1 1 d . . .
C71 C 0.2321(3) 0.93803(18) 0.4158(3) 0.0405(11) Uiso 1 1 d . . .
C72 C 0.2009(5) 0.9467(3) 0.3421(4) 0.0386(18) Uiso 0.645(4) 1 d P A 1
H72A H 0.1893 0.9181 0.3116 0.046 Uiso 0.645(4) 1 calc PR A 1
C73 C 0.1851(6) 0.9918(3) 0.3083(5) 0.043(2) Uiso 0.645(4) 1 d P A 1
H73A H 0.1637 0.9932 0.2569 0.051 Uiso 0.645(4) 1 calc PR A 1
C74 C 0.2002(6) 1.0363(4) 0.3488(5) 0.047(2) Uiso 0.645(4) 1 d P A 1
H74A H 0.1921 1.0679 0.3255 0.057 Uiso 0.645(4) 1 calc PR A 1
C75 C 0.2276(6) 1.0319(3) 0.4247(4) 0.047(2) Uiso 0.645(4) 1 d P A 1
H75A H 0.2364 1.0609 0.4545 0.057 Uiso 0.645(4) 1 calc PR A 1
C76 C 0.2422(5) 0.9858(3) 0.4573(4) 0.0433(19) Uiso 0.645(4) 1 d P A 1
H76A H 0.2597 0.9845 0.5094 0.052 Uiso 0.645(4) 1 calc PR A 1
C72A C 0.1339(10) 0.9538(5) 0.3937(7) 0.039(3) Uiso 0.355(4) 1 d P A 2
H72B H 0.0751 0.9357 0.4087 0.047 Uiso 0.355(4) 1 calc PR A 2
C73A C 0.1227(11) 0.9954(6) 0.3504(8) 0.047(4) Uiso 0.355(4) 1 d P A 2
H73B H 0.0554 1.0073 0.3395 0.057 Uiso 0.355(4) 1 calc PR A 2
C74A C 0.2015(10) 1.0195(7) 0.3234(9) 0.035(3) Uiso 0.355(4) 1 d P A 2
H74B H 0.1916 1.0486 0.2938 0.042 Uiso 0.355(4) 1 calc PR A 2
C75A C 0.3012(11) 1.0014(6) 0.3391(8) 0.052(4) Uiso 0.355(4) 1 d P A 2
H75B H 0.3591 1.0185 0.3201 0.062 Uiso 0.355(4) 1 calc PR A 2
C76A C 0.3150(11) 0.9594(6) 0.3817(8) 0.048(4) Uiso 0.355(4) 1 d P A 2
H76B H 0.3814 0.9452 0.3875 0.058 Uiso 0.355(4) 1 calc PR A 2
C81 C 0.3704(3) 0.8822(2) 0.4951(3) 0.0438(12) Uani 1 1 d . . .
C82 C 0.4442(5) 0.9244(3) 0.4937(4) 0.0408(18) Uiso 0.645(4) 1 d P A 1
H82A H 0.4254 0.9543 0.4685 0.049 Uiso 0.645(4) 1 calc PR A 1
C83 C 0.5407(6) 0.9208(3) 0.5290(5) 0.048(2) Uiso 0.645(4) 1 d P A 1
H83A H 0.5870 0.9481 0.5304 0.058 Uiso 0.645(4) 1 calc PR A 1
C84 C 0.5674(4) 0.8725(2) 0.5641(3) 0.0570(16) Uani 1 1 d . A 1
H84 H 0.6334 0.8681 0.5866 0.068 Uiso 1 1 calc R A 1
C85 C 0.5041(6) 0.8373(4) 0.5647(5) 0.046(2) Uiso 0.645(4) 1 d P A 1
H85A H 0.5219 0.8071 0.5894 0.055 Uiso 0.645(4) 1 calc PR A 1
C86 C 0.4084(5) 0.8420(3) 0.5297(4) 0.047(2) Uiso 0.645(4) 1 d P A 1
H86B H 0.3653 0.8135 0.5304 0.057 Uiso 0.645(4) 1 calc PR A 1
C82A C 0.4196(5) 0.9154(3) 0.5282(4) 0.035(3) Uiso 0.355(4) 1 d PR A 2
H82B H 0.3877 0.9470 0.5318 0.042 Uiso 0.355(4) 1 calc PR A 2
C83A C 0.5183(10) 0.9105(6) 0.5609(8) 0.034(3) Uiso 0.355(4) 1 d P A 2
H83B H 0.5487 0.9395 0.5822 0.041 Uiso 0.355(4) 1 calc PR A 2
C85A C 0.5108(9) 0.8246(6) 0.5330(8) 0.034(3) Uiso 0.355(4) 1 d P A 2
H85B H 0.5428 0.7929 0.5362 0.041 Uiso 0.355(4) 1 calc PR A 2
C86A C 0.4145(9) 0.8295(5) 0.5012(8) 0.031(3) Uiso 0.355(4) 1 d P A 2
H86C H 0.3768 0.8015 0.4837 0.037 Uiso 0.355(4) 1 calc PR A 2
C91 C 0.1733(4) 0.8870(2) 0.5351(3) 0.0468(13) Uani 1 1 d . . .
C92 C 0.2054(4) 0.8971(2) 0.6092(3) 0.0515(14) Uani 1 1 d . A .
H92A H 0.2764 0.9024 0.6191 0.062 Uiso 1 1 calc R . .
C93 C 0.1385(5) 0.8996(2) 0.6690(3) 0.0610(16) Uani 1 1 d . . .
H93A H 0.1644 0.9058 0.7184 0.073 Uiso 1 1 calc R A .
C94 C 0.0343(4) 0.8931(2) 0.6570(3) 0.0592(15) Uani 1 1 d . A .
H94A H -0.0121 0.8950 0.6976 0.071 Uiso 1 1 calc R . .
C95 C -0.0010(4) 0.8839(2) 0.5844(3) 0.0579(15) Uani 1 1 d . . .
H95A H -0.0724 0.8795 0.5751 0.070 Uiso 1 1 calc R A .
C96 C 0.0661(4) 0.8809(2) 0.5251(3) 0.0537(14) Uani 1 1 d . A .
H96A H 0.0393 0.8745 0.4760 0.064 Uiso 1 1 calc R . .
C101 C 0.2303(3) 0.83727(19) 0.4090(3) 0.0418(12) Uani 1 1 d . . .
C102 C 0.1786(4) 0.7943(2) 0.4323(3) 0.0507(14) Uani 1 1 d . A .
H10X H 0.1494 0.7940 0.4809 0.061 Uiso 1 1 calc R . .
C103 C 0.1683(4) 0.7519(2) 0.3873(3) 0.0589(15) Uani 1 1 d . . .
H10Y H 0.1335 0.7234 0.4057 0.071 Uiso 1 1 calc R A .
C104 C 0.2085(4) 0.7515(2) 0.3165(3) 0.0589(15) Uani 1 1 d . A .
H10Z H 0.2003 0.7232 0.2850 0.071 Uiso 1 1 calc R . .
C105 C 0.2613(4) 0.7928(2) 0.2914(3) 0.0600(15) Uani 1 1 d . . .
H10G H 0.2904 0.7926 0.2427 0.072 Uiso 1 1 calc R A .
C106 C 0.2720(4) 0.8344(2) 0.3367(3) 0.0507(13) Uani 1 1 d . A .
H10H H 0.3090 0.8621 0.3182 0.061 Uiso 1 1 calc R . .
B2 B 0.2517(4) 0.8858(2) 0.4631(3) 0.0428(14) Uani 1 1 d . A .

loop_
_atom_site_aniso_label
_atom_site_aniso_U_11
_atom_site_aniso_U_22
_atom_site_aniso_U_33
_atom_site_aniso_U_23
_atom_site_aniso_U_13
_atom_site_aniso_U_12
Fe1 0.0433(4) 0.0572(6) 0.0517(5) -0.0057(4) -0.0179(3) -0.0007(4)
P1 0.0435(8) 0.0845(13) 0.0496(9) -0.0076(8) -0.0147(6) 0.0006(7)
P2 0.0442(7) 0.0447(9) 0.0586(9) -0.0082(7) -0.0154(6) 0.0034(6)
N1 0.055(3) 0.099(4) 0.051(3) 0.010(3) -0.020(2) -0.009(3)
N2 0.048(3) 0.053(3) 0.067(3) 0.003(2) -0.018(2) -0.006(2)
N3 0.046(2) 0.061(3) 0.063(3) 0.001(3) -0.018(2) -0.003(2)
C1 0.054(3) 0.073(4) 0.075(4) 0.021(4) -0.024(3) -0.011(3)
C2 0.060(4) 0.103(6) 0.066(4) 0.017(4) -0.027(3) -0.009(4)
C3 0.052(4) 0.146(7) 0.075(5) 0.024(5) -0.014(3) -0.025(4)
C4 0.047(3) 0.131(7) 0.102(5) 0.025(5) -0.025(3) -0.017(4)
C5 0.049(3) 0.048(4) 0.072(4) -0.001(3) -0.021(3) 0.000(3)
C6 0.049(3) 0.039(3) 0.076(4) 0.004(3) -0.020(3) -0.008(2)
C7 0.068(4) 0.065(5) 0.076(4) 0.009(4) -0.036(3) -0.014(3)
C8 0.148(7) 0.069(5) 0.118(6) 0.021(4) -0.087(6) -0.043(5)
N4 0.030(7) 0.073(7) 0.023(7) -0.002(5) 0.007(4) -0.001(6)
C9 0.035(5) 0.063(7) 0.032(5) 0.014(5) 0.004(5) 0.000(5)
C10 0.038(4) 0.060(6) 0.048(5) -0.014(4) -0.001(4) 0.002(4)
N4A 0.019(10) 0.052(10) 0.027(14) 0.000(9) 0.011(7) 0.011(8)
C9A 0.056(11) 0.035(9) 0.034(10) -0.012(8) 0.005(9) 0.009(8)
C10A 0.064(9) 0.042(9) 0.041(8) -0.004(7) -0.002(7) 0.004(7)
C11 0.090(4) 0.149(7) 0.085(4) -0.041(4) -0.045(4) 0.007(4)
C12 0.101(4) 0.165(7) 0.095(5) -0.044(4) -0.035(4) 0.012(5)
C13 0.121(6) 0.150(8) 0.051(4) 0.004(5) -0.038(4) 0.018(6)
C14 0.047(3) 0.101(6) 0.067(4) -0.019(4) -0.007(3) 0.014(3)
C15 0.067(5) 0.196(12) 0.066(6) -0.074(7) -0.026(4) 0.068(7)
C16 0.115(6) 0.076(6) 0.132(7) -0.010(5) -0.011(5) 0.026(5)
C14A 0.047(3) 0.101(6) 0.067(4) -0.019(4) -0.007(3) 0.014(3)
C15A 0.067(5) 0.196(12) 0.066(6) -0.074(7) -0.026(4) 0.068(7)
C16A 0.115(6) 0.076(6) 0.132(7) -0.010(5) -0.011(5) 0.026(5)
C17 0.051(3) 0.055(4) 0.079(4) -0.023(3) -0.002(3) 0.004(3)
C18 0.066(4) 0.052(4) 0.126(6) -0.026(4) 0.006(4) 0.001(3)
C19 0.066(4) 0.087(5) 0.069(4) -0.037(4) -0.005(3) 0.000(3)
C20 0.065(3) 0.048(4) 0.072(4) -0.003(3) -0.026(3) 0.009(3)
C21 0.324(15) 0.059(5) 0.080(5) 0.026(4) 0.102(8) 0.038(7)
C22 0.140(6) 0.053(4) 0.080(5) -0.007(4) 0.060(4) -0.032(4)
C31 0.082(5) 0.118(7) 0.063(4) 0.009(4) -0.032(4) 0.003(4)
C32 0.105(6) 0.193(10) 0.060(5) 0.005(5) -0.018(4) 0.050(6)
C33 0.103(6) 0.201(11) 0.087(6) -0.033(7) -0.018(5) 0.030(7)
C34 0.102(6) 0.183(10) 0.077(6) -0.020(6) -0.016(5) -0.038(6)
C35 0.099(6) 0.141(8) 0.072(5) 0.014(5) -0.031(5) -0.048(5)
C36 0.073(4) 0.115(6) 0.073(5) 0.016(4) -0.024(4) -0.030(4)
C41 0.104(5) 0.087(6) 0.067(5) 0.019(4) -0.033(4) 0.020(4)
C42 0.126(6) 0.104(7) 0.068(5) 0.008(5) -0.037(4) 0.032(5)
C43 0.174(8) 0.082(6) 0.083(6) -0.001(5) -0.051(5) 0.038(6)
C44 0.222(11) 0.077(6) 0.072(5) 0.012(5) -0.059(6) 0.033(6)
C45 0.257(12) 0.074(6) 0.060(5) 0.017(4) -0.044(6) 0.032(7)
C46 0.182(9) 0.078(6) 0.061(5) 0.017(4) -0.032(5) 0.037(5)
C51 0.061(4) 0.098(6) 0.063(4) 0.034(4) -0.022(3) 0.005(4)
C52 0.050(4) 0.159(8) 0.064(4) -0.004(5) -0.024(3) 0.005(4)
C53 0.050(4) 0.152(8) 0.069(4) 0.014(5) -0.017(3) -0.015(4)
C54 0.074(4) 0.092(5) 0.065(4) 0.026(4) -0.015(3) -0.013(4)
C55 0.054(4) 0.070(5) 0.083(4) 0.038(4) -0.002(3) 0.004(3)
C56 0.051(3) 0.067(5) 0.082(4) 0.032(4) -0.010(3) -0.009(3)
C61 0.073(4) 0.078(5) 0.060(4) 0.030(3) -0.023(3) -0.002(4)
C62 0.084(5) 0.083(5) 0.125(6) 0.058(5) -0.054(4) -0.030(4)
C63 0.086(5) 0.079(5) 0.116(6) 0.044(4) -0.051(4) -0.015(4)
C64 0.058(3) 0.084(5) 0.066(4) 0.014(4) -0.013(3) -0.005(3)
C65 0.075(4) 0.067(5) 0.046(3) 0.001(3) -0.003(3) -0.011(3)
C66 0.079(4) 0.062(4) 0.049(3) 0.009(3) -0.013(3) 0.004(3)
B1 0.072(5) 0.097(7) 0.065(5) 0.017(5) -0.026(4) 0.008(4)
C81 0.040(3) 0.058(4) 0.032(3) -0.001(2) 0.001(2) 0.005(2)
C84 0.036(3) 0.090(5) 0.045(3) -0.005(3) -0.006(2) 0.013(3)
C84A 0.036(3) 0.090(5) 0.045(3) -0.005(3) -0.006(2) 0.013(3)
C91 0.044(3) 0.052(3) 0.044(3) 0.013(3) 0.001(2) 0.008(2)
C92 0.049(3) 0.062(4) 0.044(3) 0.009(3) 0.004(2) 0.007(3)
C93 0.079(4) 0.062(4) 0.042(3) 0.014(3) 0.012(3) 0.015(3)
C94 0.065(4) 0.057(4) 0.057(4) 0.016(3) 0.027(3) 0.017(3)
C95 0.044(3) 0.064(4) 0.065(4) 0.017(3) 0.016(3) 0.012(3)
C96 0.047(3) 0.061(4) 0.053(3) 0.010(3) 0.002(2) 0.011(3)
C101 0.031(2) 0.050(3) 0.045(3) 0.008(2) -0.005(2) 0.004(2)
C102 0.043(3) 0.057(4) 0.052(3) 0.011(3) -0.008(2) 0.003(3)
C103 0.051(3) 0.056(4) 0.069(4) 0.012(3) -0.012(3) -0.004(3)
C104 0.056(3) 0.046(4) 0.074(4) -0.004(3) -0.014(3) 0.006(3)
C105 0.064(3) 0.060(4) 0.056(4) -0.005(3) 0.002(3) 0.003(3)
C106 0.055(3) 0.047(4) 0.050(3) 0.001(3) 0.004(2) -0.004(3)
B2 0.035(3) 0.052(4) 0.042(3) 0.003(3) -0.001(2) 0.008(3)

loop_
_atom_type_symbol
_atom_type_description
_atom_type_scat_dispersion_real
_atom_type_scat_dispersion_imag
_atom_type_scat_source
C C 0.0033 0.0016 'International Tables Vol C Tables 4.2.6.8 and 6.1.1.4'
H H 0.0000 0.0000 'International Tables Vol C Tables 4.2.6.8 and 6.1.1.4'
N N 0.0061 0.0033 'International Tables Vol C Tables 4.2.6.8 and 6.1.1.4'
P P 0.1023 0.0942 'International Tables Vol C Tables 4.2.6.8 and 6.1.1.4'
B B 0.0013 0.0007 'International Tables Vol C Tables 4.2.6.8 and 6.1.1.4'
Fe Fe 0.3463 0.8444 'International Tables Vol C Tables 4.2.6.8 and 6.1.1.4'

loop_
_geom_angle_atom_site_label_1
_geom_angle_atom_site_label_2
_geom_angle_atom_site_label_3
_geom_angle
_geom_angle_site_symmetry_1
_geom_angle_site_symmetry_3
_geom_angle_publ_flag
N3 Fe1 N4 173.4(5) . . ?
N3 Fe1 N4A 163.4(6) . . ?
N4 Fe1 N4A 16.3(5) . . ?
N3 Fe1 N2 90.01(18) . . ?
N4 Fe1 N2 83.5(5) . . ?
N4A Fe1 N2 88.1(7) . . ?
N3 Fe1 N1 85.5(2) . . ?
N4 Fe1 N1 92.8(4) . . ?
N4A Fe1 N1 77.9(6) . . ?
N2 Fe1 N1 82.8(2) . . ?
N3 Fe1 P2 94.64(15) . . ?
N4 Fe1 P2 85.3(3) . . ?
N4A Fe1 P2 101.4(5) . . ?
N2 Fe1 P2 82.44(15) . . ?
N1 Fe1 P2 165.22(15) . . ?
N3 Fe1 P1 88.21(13) . . ?
N4 Fe1 P1 97.9(4) . . ?
N4A Fe1 P1 89.5(6) . . ?
N2 Fe1 P1 165.49(15) . . ?
N1 Fe1 P1 82.73(15) . . ?
P2 Fe1 P1 112.05(6) . . ?
C14 P1 C11 103.3(3) . . ?
C14 P1 C4 98.2(4) . . ?
C11 P1 C4 103.5(4) . . ?
C14 P1 Fe1 121.81(19) . . ?
C11 P1 Fe1 125.7(3) . . ?
C4 P1 Fe1 98.5(2) . . ?
C20 P2 C17 103.0(3) . . ?
C20 P2 C6 104.9(2) . . ?
C17 P2 C6 101.1(3) . . ?
C20 P2 Fe1 124.2(2) . . ?
C17 P2 Fe1 121.6(2) . . ?
C6 P2 Fe1 98.0(2) . . ?
C3 N1 C2 121.4(5) . . ?
C3 N1 Fe1 125.4(4) . . ?
C2 N1 Fe1 112.9(4) . . ?
C5 N2 C1 122.3(5) . . ?
C5 N2 Fe1 123.9(4) . . ?
C1 N2 Fe1 113.4(3) . . ?
C7 N3 Fe1 172.6(5) . . ?
N2 C1 C2 106.9(5) . . ?
N1 C2 C1 106.9(5) . . ?
N1 C3 C4 118.7(6) . . ?
C3 C4 P1 109.0(4) . . ?
N2 C5 C6 119.7(5) . . ?
C5 C6 P2 107.8(4) . . ?
N3 C7 C8 178.2(8) . . ?
C9 N4 Fe1 169.8(13) . . ?
N4 C9 C10 177.2(12) . . ?
C9A N4A Fe1 172(2) . . ?
N4A C9A C10A 176(2) . . ?
C12 C11 C13 116.9(7) . . ?
C12 C11 P1 113.3(6) . . ?
C13 C11 P1 111.7(5) . . ?
C16 C14 C15 98.7(8) . . ?
C16 C14 P1 113.6(5) . . ?
C15 C14 P1 122.1(6) . . ?
C18 C17 C19 111.2(5) . . ?
C18 C17 P2 114.2(5) . . ?
C19 C17 P2 111.5(4) . . ?
C21 C20 C22 107.9(6) . . ?
C21 C20 P2 115.2(5) . . ?
C22 C20 P2 113.4(4) . . ?
C36 C31 C32 112.7(7) . . ?
C36 C31 B1 124.4(6) . . ?
C32 C31 B1 122.7(6) . . ?
C33 C32 C31 124.2(7) . . ?
C32 C33 C34 119.7(8) . . ?
C35 C34 C33 118.6(9) . . ?
C34 C35 C36 121.7(8) . . ?
C31 C36 C35 123.0(7) . . ?
C42 C41 C46 116.0(7) . . ?
C42 C41 B1 121.4(7) . . ?
C46 C41 B1 122.6(7) . . ?
C41 C42 C43 122.9(7) . . ?
C44 C43 C42 119.4(8) . . ?
C45 C44 C43 119.7(8) . . ?
C44 C45 C46 121.2(8) . . ?
C41 C46 C45 120.8(8) . . ?
C56 C51 C52 113.8(7) . . ?
C56 C51 B1 120.7(6) . . ?
C52 C51 B1 125.4(7) . . ?
C53 C52 C51 123.5(7) . . ?
C52 C53 C54 121.1(6) . . ?
C53 C54 C55 117.8(7) . . ?
C56 C55 C54 120.2(6) . . ?
C55 C56 C51 123.7(6) . . ?
C66 C61 C62 114.0(5) . . ?
C66 C61 B1 123.5(6) . . ?
C62 C61 B1 122.5(6) . . ?
C61 C62 C63 123.7(6) . . ?
C64 C63 C62 120.4(6) . . ?
C63 C64 C65 117.4(6) . . ?
C64 C65 C66 121.3(6) . . ?
C61 C66 C65 123.2(6) . . ?
C41 B1 C51 108.4(5) . . ?
C41 B1 C31 108.9(6) . . ?
C51 B1 C31 109.7(6) . . ?
C41 B1 C61 110.9(6) . . ?
C51 B1 C61 109.4(6) . . ?
C31 B1 C61 109.6(5) . . ?
C76A C71 C72 74.4(7) . . ?
C76A C71 C72A 118.1(9) . . ?
C72 C71 C72A 55.3(6) . . ?
C76A C71 C76 78.1(7) . . ?
C72 C71 C76 110.2(5) . . ?
C72A C71 C76 87.1(7) . . ?
C76A C71 B2 117.7(7) . . ?
C72 C71 B2 131.5(5) . . ?
C72A C71 B2 122.2(7) . . ?
C76 C71 B2 118.2(5) . . ?
C73 C72 C71 127.1(7) . . ?
C72 C73 C74 120.7(7) . . ?
C75 C74 C73 116.9(8) . . ?
C76 C75 C74 120.9(8) . . ?
C75 C76 C71 124.0(7) . . ?
C73A C72A C71 119.8(11) . . ?
C74A C73A C72A 122.4(14) . . ?
C73A C74A C75A 118.7(15) . . ?
C76A C75A C74A 120.4(14) . . ?
C75A C76A C71 119.5(12) . . ?
C82A C81 C86 100.4(5) . . ?
C82A C81 C82 29.6(4) . . ?
C86 C81 C82 113.1(5) . . ?
C82A C81 C86A 116.2(6) . . ?
C86 C81 C86A 23.4(5) . . ?
C82 C81 C86A 117.7(6) . . ?
C82A C81 B2 126.7(5) . . ?
C86 C81 B2 123.1(5) . . ?
C82 C81 B2 123.7(5) . . ?
C86A C81 B2 115.3(6) . . ?
C83 C82 C81 121.1(7) . . ?
C82 C83 C84 116.9(7) . . ?
C85 C84 C83 121.1(6) . . ?
C84 C85 C86 120.7(8) . . ?
C81 C86 C85 127.1(7) . . ?
C81 C82A C83A 126.1(9) . . ?
C85A C86A C81 117.2(12) . . ?
C92 C91 C96 114.7(5) . . ?
C92 C91 B2 123.6(4) . . ?
C96 C91 B2 121.6(4) . . ?
C93 C92 C91 123.3(5) . . ?
C94 C93 C92 120.3(5) . . ?
C93 C94 C95 118.4(5) . . ?
C96 C95 C94 121.1(5) . . ?
C95 C96 C91 122.2(5) . . ?
C106 C101 C102 114.8(5) . . ?
C106 C101 B2 121.0(4) . . ?
C102 C101 B2 124.0(4) . . ?
C103 C102 C101 123.1(5) . . ?
C104 C103 C102 119.7(5) . . ?
C103 C104 C105 119.3(6) . . ?
C104 C105 C106 120.4(6) . . ?
C105 C106 C101 122.7(5) . . ?
C81 B2 C101 107.8(4) . . ?
C81 B2 C91 109.0(4) . . ?
C101 B2 C91 111.6(4) . . ?
C81 B2 C71 111.1(4) . . ?
C101 B2 C71 110.8(4) . . ?
C91 B2 C71 106.5(4) . . ?

loop_
_geom_bond_atom_site_label_1
_geom_bond_atom_site_label_2
_geom_bond_distance
_geom_bond_site_symmetry_2
_geom_bond_publ_flag
Fe1 N3 1.910(5) . ?
Fe1 N4 1.912(18) . ?
Fe1 N4A 1.94(3) . ?
Fe1 N2 1.962(4) . ?
Fe1 N1 1.962(5) . ?
Fe1 P2 2.2754(17) . ?
Fe1 P1 2.2814(16) . ?
P1 C14 1.810(7) . ?
P1 C11 1.857(6) . ?
P1 C4 1.860(7) . ?
P2 C20 1.849(6) . ?
P2 C17 1.849(6) . ?
P2 C6 1.849(5) . ?
N1 C3 1.274(7) . ?
N1 C2 1.484(7) . ?
N2 C5 1.268(7) . ?
N2 C1 1.472(7) . ?
N3 C7 1.146(7) . ?
C1 C2 1.508(9) . ?
C3 C4 1.504(9) . ?
C5 C6 1.498(8) . ?
C7 C8 1.470(9) . ?
N4 C9 1.171(18) . ?
C9 C10 1.453(13) . ?
N4A C9A 1.11(3) . ?
C9A C10A 1.45(2) . ?
C11 C12 1.464(12) . ?
C11 C13 1.530(12) . ?
C14 C16 1.423(10) . ?
C14 C15 1.550(10) . ?
C17 C18 1.526(8) . ?
C17 C19 1.544(7) . ?
C20 C21 1.488(10) . ?
C20 C22 1.503(8) . ?
C31 C36 1.391(9) . ?
C31 C32 1.421(10) . ?
C31 B1 1.646(11) . ?
C32 C33 1.376(11) . ?
C33 C34 1.382(12) . ?
C34 C35 1.341(11) . ?
C35 C36 1.397(10) . ?
C41 C42 1.395(10) . ?
C41 C46 1.398(10) . ?
C41 B1 1.629(11) . ?
C42 C43 1.395(10) . ?
C43 C44 1.369(11) . ?
C44 C45 1.362(11) . ?
C45 C46 1.404(10) . ?
C51 C56 1.400(9) . ?
C51 C52 1.414(9) . ?
C51 B1 1.635(11) . ?
C52 C53 1.363(10) . ?
C53 C54 1.382(10) . ?
C54 C55 1.397(8) . ?
C55 C56 1.379(9) . ?
C61 C66 1.377(8) . ?
C61 C62 1.390(9) . ?
C61 B1 1.655(9) . ?
C62 C63 1.390(8) . ?
C63 C64 1.366(9) . ?
C64 C65 1.376(8) . ?
C65 C66 1.385(8) . ?
C71 C76A 1.374(15) . ?
C71 C72 1.385(8) . ?
C71 C72A 1.399(13) . ?
C71 C76 1.485(9) . ?
C71 B2 1.656(8) . ?
C72 C73 1.370(11) . ?
C73 C74 1.409(13) . ?
C74 C75 1.394(11) . ?
C75 C76 1.380(11) . ?
C72A C73A 1.363(19) . ?
C73A C74A 1.31(2) . ?
C74A C75A 1.410(19) . ?
C75A C76A 1.37(2) . ?
C81 C82A 1.241(9) . ?
C81 C86 1.335(9) . ?
C81 C82 1.488(9) . ?
C81 C86A 1.533(14) . ?
C81 B2 1.641(7) . ?
C82 C83 1.398(10) . ?
C83 C84 1.481(11) . ?
C84 C85 1.257(10) . ?
C85 C86 1.390(10) . ?
C82A C83A 1.407(14) . ?
C85A C86A 1.373(17) . ?
C91 C92 1.402(7) . ?
C91 C96 1.414(7) . ?
C91 B2 1.650(7) . ?
C92 C93 1.387(7) . ?
C93 C94 1.382(8) . ?
C94 C95 1.384(8) . ?
C95 C96 1.383(7) . ?
C101 C106 1.404(7) . ?
C101 C102 1.404(7) . ?
C101 B2 1.643(8) . ?
C102 C103 1.399(8) . ?
C103 C104 1.371(8) . ?
C104 C105 1.384(8) . ?
C105 C106 1.385(8) . ?
